data_2223441
loop_
_publ_author_name
'Koch, Pierre'
'Schollmeyer, Dieter'
'Laufer, Stefan'

_publ_section_title <i>N</i>-{4-[3-(4-Fluorophenyl)pyrido[2,3-<i>b</i>]pyrazin-2-yl]-2-pyridyl}isopropylamine
_journal_coeditor_code IM2142
_journal_issue 10
_journal_name_full 'Acta Crystallographica Section E'
_journal_page_first o2557
_journal_paper_doi 10.1107/S1600536809038173
_journal_volume 65
_journal_year 2009
_chemical_formula_iupac 'C21 H18 F N5'
_chemical_formula_moiety 'C21 H18 F N5'
_chemical_formula_sum 'C21 H18 F N5'
_chemical_formula_weight 359.40
_chemical_name_systematic
;
<i>N</i>-{4-[3-(4-Fluorophenyl)pyrido[2,3-<i>b</i>]pyrazin-2-yl]-
2-pyridyl}isopropylamine
;
_space_group_IT_number 14
_symmetry_cell_setting monoclinic
_symmetry_space_group_name_Hall '-P 2ybc'
_symmetry_space_group_name_H-M 'P 1 21/c 1'
_atom_sites_solution_hydrogens geom
_atom_sites_solution_primary direct
_atom_sites_solution_secondary difmap
_audit_creation_method SHELXL-97
_cell_angle_alpha 90.00
_cell_angle_beta 100.215(5)
_cell_angle_gamma 90.00
_cell_formula_units_Z 4
_cell_length_a 12.0420(10)
_cell_length_b 7.6586(2)
_cell_length_c 20.095(2)
_cell_measurement_reflns_used 25
_cell_measurement_temperature 193(2)
_cell_measurement_theta_max 69
_cell_measurement_theta_min 60
_cell_volume 1823.9(2)
_computing_cell_refinement '<i>CAD-4 Software</i> (Enraf--Nonius, 1989)'
_computing_data_collection '<i>CAD-4 Software</i> (Enraf--Nonius, 1989)'
_computing_data_reduction 'CORINC (Dr\"ager & Gattow, 1971)'
_computing_molecular_graphics 'PLATON (Spek, 2009)'
_computing_publication_material 'PLATON (Spek, 2009)'
_computing_structure_refinement 'SHELXL97 (Sheldrick, 2008)'
_computing_structure_solution 'SIR97 (Altomare <i>et al.</i>,  1999)'
_diffrn_ambient_temperature 193(2)
_diffrn_measured_fraction_theta_full 0.997
_diffrn_measured_fraction_theta_max 0.997
_diffrn_measurement_device '\k-geometry diffractometer'
_diffrn_measurement_device_type 'Enraf--Nonius CAD-4'
_diffrn_measurement_method \w/2\q
_diffrn_radiation_monochromator graphite
_diffrn_radiation_type CuK\a
_diffrn_radiation_wavelength 1.54178
_diffrn_reflns_av_R_equivalents 0.0634
_diffrn_reflns_av_sigmaI/netI 0.0282
_diffrn_reflns_limit_h_max 14
_diffrn_reflns_limit_h_min -14
_diffrn_reflns_limit_k_max 0
_diffrn_reflns_limit_k_min -9
_diffrn_reflns_limit_l_max 24
_diffrn_reflns_limit_l_min 0
_diffrn_reflns_number 3578
_diffrn_reflns_theta_full 70.16
_diffrn_reflns_theta_max 70.16
_diffrn_reflns_theta_min 3.73
_diffrn_standards_decay_% 2
_diffrn_standards_interval_time 60
_diffrn_standards_number 3
_exptl_absorpt_coefficient_mu 0.716
_exptl_absorpt_correction_T_max 0.998
_exptl_absorpt_correction_T_min 0.743
_exptl_absorpt_correction_type psi-scan
_exptl_absorpt_process_details '(CORINC; Dr\"ager & Gattow, 1971)'
_exptl_crystal_colour yellow
_exptl_crystal_density_diffrn 1.309
_exptl_crystal_density_method 'not measured'
_exptl_crystal_description plate
_exptl_crystal_F_000 752
_exptl_crystal_size_max 0.50
_exptl_crystal_size_mid 0.20
_exptl_crystal_size_min 0.10
_refine_diff_density_max 0.293
_refine_diff_density_min -0.283
_refine_ls_extinction_coef 0.0038(4)
_refine_ls_extinction_expression Fc^*^=kFc[1+0.001xFc^2^\l^3^/sin(2\q)]^-1/4^
_refine_ls_extinction_method 'SHELXL97 (Sheldrick, 2008)'
_refine_ls_goodness_of_fit_ref 1.047
_refine_ls_hydrogen_treatment constr
_refine_ls_matrix_type full
_refine_ls_number_parameters 247
_refine_ls_number_reflns 3468
_refine_ls_number_restraints 0
_refine_ls_restrained_S_all 1.047
_refine_ls_R_factor_all 0.0571
_refine_ls_R_factor_gt 0.0469
_refine_ls_shift/su_max 0.001
_refine_ls_shift/su_mean 0.000
_refine_ls_structure_factor_coef Fsqd
_refine_ls_weighting_details 'calc w=1/[\s^2^(Fo^2^)+(0.065P)^2^+0.5513P] where P=(Fo^2^+2Fc^2^)/3'
_refine_ls_weighting_scheme calc
_refine_ls_wR_factor_obs 0.1188
_refine_ls_wR_factor_ref 0.1267
_reflns_number_gt 2912
_reflns_number_total 3468
_reflns_threshold_expression I>2\s(I)
_cod_data_source_file im2142.cif
_cod_data_source_block I
_cod_original_cell_volume 1823.8(3)
_cod_original_sg_symbol_H-M 'P 21/c'
_cod_database_code 2223441
_cod_database_fobs_code 2223441

loop_
_symmetry_equiv_pos_as_xyz
'x, y, z'
'-x, y+1/2, -z+1/2'
'-x, -y, -z'
'x, -y-1/2, z-1/2'

loop_
_atom_site_type_symbol
_atom_site_label
_atom_site_fract_x
_atom_site_fract_y
_atom_site_fract_z
_atom_site_U_iso_or_equiv
_atom_site_adp_type
_atom_site_calc_flag
_atom_site_refinement_flags
_atom_site_occupancy
_atom_site_disorder_assembly
_atom_site_disorder_group
F F1 0.34953(12) 0.36820(19) 0.45738(6) 0.0682(4) Uani d . 1 . .
N N1 0.47943(11) 0.38937(19) 0.08886(7) 0.0343(3) Uani d . 1 . .
C C2 0.43429(13) 0.4033(2) 0.14386(8) 0.0292(3) Uani d . 1 . .
C C3 0.50235(12) 0.38498(19) 0.21015(8) 0.0278(3) Uani d . 1 . .
N N4 0.61263(11) 0.36734(17) 0.21777(7) 0.0315(3) Uani d . 1 . .
C C5 0.66035(13) 0.3611(2) 0.16141(8) 0.0319(4) Uani d . 1 . .
N N6 0.77471(11) 0.3488(2) 0.17218(8) 0.0412(4) Uani d . 1 . .
C C7 0.82147(15) 0.3384(3) 0.11753(10) 0.0463(5) Uani d . 1 . .
H H7 0.9014 0.3315 0.1237 0.056 Uiso calc R 1 . .
C C8 0.76109(16) 0.3370(3) 0.05108(10) 0.0508(5) Uani d . 1 . .
H H8 0.7998 0.3258 0.0140 0.061 Uiso calc R 1 . .
C C9 0.64671(16) 0.3516(3) 0.04001(9) 0.0470(5) Uani d . 1 . .
H H9 0.6042 0.3522 -0.0046 0.056 Uiso calc R 1 . .
C C10 0.59296(14) 0.3660(2) 0.09677(8) 0.0336(4) Uani d . 1 . .
C C11 0.31151(12) 0.4444(2) 0.13098(7) 0.0287(3) Uani d . 1 . .
C C12 0.23734(13) 0.3532(2) 0.08126(8) 0.0349(4) Uani d . 1 . .
H H12 0.2628 0.2571 0.0581 0.042 Uiso calc R 1 . .
C C13 0.12700(13) 0.4069(2) 0.06713(8) 0.0370(4) Uani d . 1 . .
H H13 0.0772 0.3442 0.0336 0.044 Uiso calc R 1 . .
N N14 0.08393(10) 0.54181(18) 0.09720(7) 0.0345(3) Uani d . 1 . .
C C15 0.15497(13) 0.6273(2) 0.14529(8) 0.0307(3) Uani d . 1 . .
C C16 0.26989(12) 0.5820(2) 0.16339(8) 0.0299(3) Uani d . 1 . .
H H16 0.3181 0.6456 0.1975 0.036 Uiso calc R 1 . .
N N17 0.11431(11) 0.76489(19) 0.17634(7) 0.0382(4) Uani d . 1 . .
H H17 0.1587 0.8153 0.2129 0.046 Uiso d R 1 . .
C C18 -0.00040(14) 0.8299(2) 0.15770(9) 0.0393(4) Uani d . 1 . .
H H18 -0.0531 0.7279 0.1513 0.047 Uiso calc R 1 . .
C C19 -0.02796(18) 0.9414(3) 0.21535(11) 0.0545(5) Uani d . 1 . .
H H19A -0.0258 0.8687 0.2557 0.082 Uiso calc R 1 . .
H H19B -0.1035 0.9917 0.2022 0.082 Uiso calc R 1 . .
H H19C 0.0276 1.0356 0.2252 0.082 Uiso calc R 1 . .
C C20 -0.0150(2) 0.9323(3) 0.09207(11) 0.0610(6) Uani d . 1 . .
H H20A 0.0307 1.0388 0.0989 0.091 Uiso calc R 1 . .
H H20B -0.0947 0.9636 0.0780 0.091 Uiso calc R 1 . .
H H20C 0.0094 0.8607 0.0569 0.091 Uiso calc R 1 . .
C C21 0.45692(13) 0.3816(2) 0.27448(8) 0.0295(3) Uani d . 1 . .
C C22 0.52397(14) 0.4499(2) 0.33258(8) 0.0355(4) Uani d . 1 . .
H H22 0.5953 0.4994 0.3296 0.043 Uiso calc R 1 . .
C C23 0.48813(17) 0.4467(2) 0.39438(9) 0.0439(4) Uani d . 1 . .
H H23 0.5330 0.4955 0.4337 0.053 Uiso calc R 1 . .
C C24 0.38569(17) 0.3708(3) 0.39702(9) 0.0441(4) Uani d . 1 . .
C C25 0.31854(15) 0.2973(2) 0.34194(9) 0.0410(4) Uani d . 1 . .
H H25 0.2491 0.2433 0.3460 0.049 Uiso calc R 1 . .
C C26 0.35451(14) 0.3039(2) 0.28003(8) 0.0342(4) Uani d . 1 . .
H H26 0.3088 0.2549 0.2411 0.041 Uiso calc R 1 . .

loop_
_atom_site_aniso_label
_atom_site_aniso_U_11
_atom_site_aniso_U_22
_atom_site_aniso_U_33
_atom_site_aniso_U_12
_atom_site_aniso_U_13
_atom_site_aniso_U_23
F1 0.0892(9) 0.0835(9) 0.0395(6) -0.0090(7) 0.0321(6) 0.0019(6)
N1 0.0320(7) 0.0395(8) 0.0321(7) 0.0079(6) 0.0075(5) 0.0045(6)
C2 0.0298(8) 0.0263(7) 0.0321(8) 0.0022(6) 0.0070(6) 0.0014(6)
C3 0.0282(7) 0.0230(7) 0.0322(8) 0.0009(6) 0.0054(6) 0.0008(6)
N4 0.0285(7) 0.0311(7) 0.0348(7) 0.0033(5) 0.0053(5) 0.0024(5)
C5 0.0292(8) 0.0277(8) 0.0399(9) 0.0037(6) 0.0091(6) 0.0051(6)
N6 0.0275(7) 0.0448(9) 0.0524(9) 0.0048(6) 0.0103(6) 0.0048(7)
C7 0.0305(8) 0.0486(11) 0.0634(12) 0.0084(8) 0.0181(8) 0.0125(9)
C8 0.0460(10) 0.0590(12) 0.0540(11) 0.0162(9) 0.0273(9) 0.0193(9)
C9 0.0438(10) 0.0610(12) 0.0395(9) 0.0169(9) 0.0164(8) 0.0154(9)
C10 0.0324(8) 0.0325(8) 0.0373(8) 0.0085(6) 0.0101(6) 0.0074(7)
C11 0.0279(7) 0.0302(8) 0.0285(7) 0.0022(6) 0.0066(6) 0.0025(6)
C12 0.0333(8) 0.0360(9) 0.0363(8) 0.0011(7) 0.0085(6) -0.0077(7)
C13 0.0306(8) 0.0409(9) 0.0386(9) -0.0044(7) 0.0037(7) -0.0099(7)
N14 0.0259(6) 0.0389(8) 0.0383(7) 0.0003(5) 0.0045(5) -0.0038(6)
C15 0.0288(7) 0.0327(8) 0.0311(7) 0.0017(6) 0.0073(6) 0.0008(6)
C16 0.0276(7) 0.0307(8) 0.0305(7) 0.0006(6) 0.0026(6) -0.0011(6)
N17 0.0308(7) 0.0410(8) 0.0409(8) 0.0088(6) 0.0018(6) -0.0093(6)
C18 0.0299(8) 0.0371(9) 0.0503(10) 0.0077(7) 0.0057(7) -0.0037(8)
C19 0.0490(11) 0.0553(12) 0.0597(12) 0.0199(9) 0.0104(9) -0.0105(10)
C20 0.0668(14) 0.0562(13) 0.0567(13) 0.0236(11) 0.0025(10) 0.0048(10)
C21 0.0318(8) 0.0264(8) 0.0306(8) 0.0049(6) 0.0068(6) 0.0033(6)
C22 0.0389(9) 0.0327(8) 0.0344(8) -0.0004(7) 0.0051(7) 0.0014(7)
C23 0.0570(11) 0.0424(10) 0.0310(8) -0.0020(8) 0.0044(8) -0.0006(7)
C24 0.0588(11) 0.0448(10) 0.0323(9) 0.0049(9) 0.0183(8) 0.0058(7)
C25 0.0415(9) 0.0400(9) 0.0446(10) 0.0005(8) 0.0163(7) 0.0077(8)
C26 0.0351(8) 0.0320(8) 0.0360(8) 0.0019(7) 0.0076(6) 0.0015(7)

loop_
_atom_type_symbol
_atom_type_description
_atom_type_scat_dispersion_real
_atom_type_scat_dispersion_imag
_atom_type_scat_source
C C 0.0181 0.0091 'International Tables Vol C Tables 4.2.6.8 and 6.1.1.4'
H H 0.0000 0.0000 'International Tables Vol C Tables 4.2.6.8 and 6.1.1.4'
F F 0.0727 0.0534 'International Tables Vol C Tables 4.2.6.8 and 6.1.1.4'
N N 0.0311 0.0180 'International Tables Vol C Tables 4.2.6.8 and 6.1.1.4'

loop_
_geom_angle_atom_site_label_1
_geom_angle_atom_site_label_2
_geom_angle_atom_site_label_3
_geom_angle_site_symmetry_1
_geom_angle_site_symmetry_3
_geom_angle
_geom_angle_publ_flag
C2 N1 C10 . . 117.88(13) ?
N1 C2 C3 . . 120.98(14) ?
N1 C2 C11 . . 114.55(13) ?
C3 C2 C11 . . 124.44(13) ?
N4 C3 C2 . . 120.92(14) ?
N4 C3 C21 . . 114.53(13) ?
C2 C3 C21 . . 124.54(13) ?
C3 N4 C5 . . 118.27(13) ?
N4 C5 N6 . . 115.86(14) ?
N4 C5 C10 . . 120.63(14) ?
N6 C5 C10 . . 123.51(15) ?
C7 N6 C5 . . 116.14(15) ?
N6 C7 C8 . . 124.47(16) ?
N6 C7 H7 . . 117.8 ?
C8 C7 H7 . . 117.8 ?
C9 C8 C7 . . 119.59(17) ?
C9 C8 H8 . . 120.2 ?
C7 C8 H8 . . 120.2 ?
C8 C9 C10 . . 118.05(17) ?
C8 C9 H9 . . 121.0 ?
C10 C9 H9 . . 121.0 ?
N1 C10 C5 . . 121.04(14) ?
N1 C10 C9 . . 120.74(15) ?
C5 C10 C9 . . 118.19(15) ?
C16 C11 C12 . . 118.58(14) ?
C16 C11 C2 . . 120.82(14) ?
C12 C11 C2 . . 120.37(14) ?
C13 C12 C11 . . 117.96(15) ?
C13 C12 H12 . . 121.0 ?
C11 C12 H12 . . 121.0 ?
N14 C13 C12 . . 124.99(15) ?
N14 C13 H13 . . 117.5 ?
C12 C13 H13 . . 117.5 ?
C15 N14 C13 . . 116.76(13) ?
N14 C15 N17 . . 118.24(14) ?
N14 C15 C16 . . 122.48(14) ?
N17 C15 C16 . . 119.27(14) ?
C11 C16 C15 . . 119.22(14) ?
C11 C16 H16 . . 120.4 ?
C15 C16 H16 . . 120.4 ?
C15 N17 C18 . . 123.40(14) ?
C15 N17 H17 . . 119.3 ?
C18 N17 H17 . . 117.2 ?
N17 C18 C20 . . 111.07(15) ?
N17 C18 C19 . . 108.76(15) ?
C20 C18 C19 . . 111.33(16) ?
N17 C18 H18 . . 108.5 ?
C20 C18 H18 . . 108.5 ?
C19 C18 H18 . . 108.5 ?
C18 C19 H19A . . 109.5 ?
C18 C19 H19B . . 109.5 ?
H19A C19 H19B . . 109.5 ?
C18 C19 H19C . . 109.5 ?
H19A C19 H19C . . 109.5 ?
H19B C19 H19C . . 109.5 ?
C18 C20 H20A . . 109.5 ?
C18 C20 H20B . . 109.5 ?
H20A C20 H20B . . 109.5 ?
C18 C20 H20C . . 109.5 ?
H20A C20 H20C . . 109.5 ?
H20B C20 H20C . . 109.5 ?
C26 C21 C22 . . 118.82(15) ?
C26 C21 C3 . . 122.93(14) ?
C22 C21 C3 . . 118.12(14) ?
C23 C22 C21 . . 121.09(16) ?
C23 C22 H22 . . 119.5 ?
C21 C22 H22 . . 119.5 ?
C24 C23 C22 . . 117.83(16) ?
C24 C23 H23 . . 121.1 ?
C22 C23 H23 . . 121.1 ?
F1 C24 C25 . . 118.57(17) ?
F1 C24 C23 . . 118.20(17) ?
C25 C24 C23 . . 123.23(16) ?
C24 C25 C26 . . 118.40(16) ?
C24 C25 H25 . . 120.8 ?
C26 C25 H25 . . 120.8 ?
C25 C26 C21 . . 120.58(16) ?
C25 C26 H26 . . 119.7 ?
C21 C26 H26 . . 119.7 ?

loop_
_geom_bond_atom_site_label_1
_geom_bond_atom_site_label_2
_geom_bond_site_symmetry_2
_geom_bond_distance
_geom_bond_publ_flag
F1 C24 . 1.3595(19) ?
N1 C2 . 1.3197(19) ?
N1 C10 . 1.360(2) ?
C2 C3 . 1.442(2) ?
C2 C11 . 1.489(2) ?
C3 N4 . 1.3165(19) ?
C3 C21 . 1.491(2) ?
N4 C5 . 1.359(2) ?
C5 N6 . 1.359(2) ?
C5 C10 . 1.405(2) ?
N6 C7 . 1.322(2) ?
C7 C8 . 1.403(3) ?
C7 H7 . 0.9500 ?
C8 C9 . 1.360(3) ?
C8 H8 . 0.9500 ?
C9 C10 . 1.412(2) ?
C9 H9 . 0.9500 ?
C11 C16 . 1.379(2) ?
C11 C12 . 1.403(2) ?
C12 C13 . 1.372(2) ?
C12 H12 . 0.9500 ?
C13 N14 . 1.346(2) ?
C13 H13 . 0.9500 ?
N14 C15 . 1.342(2) ?
C15 N17 . 1.359(2) ?
C15 C16 . 1.410(2) ?
C16 H16 . 0.9500 ?
N17 C18 . 1.454(2) ?
N17 H17 . 0.9144 ?
C18 C20 . 1.518(3) ?
C18 C19 . 1.523(2) ?
C18 H18 . 1.0000 ?
C19 H19A . 0.9800 ?
C19 H19B . 0.9800 ?
C19 H19C . 0.9800 ?
C20 H20A . 0.9800 ?
C20 H20B . 0.9800 ?
C20 H20C . 0.9800 ?
C21 C26 . 1.391(2) ?
C21 C22 . 1.398(2) ?
C22 C23 . 1.385(2) ?
C22 H22 . 0.9500 ?
C23 C24 . 1.373(3) ?
C23 H23 . 0.9500 ?
C24 C25 . 1.370(3) ?
C25 C26 . 1.389(2) ?
C25 H25 . 0.9500 ?
C26 H26 . 0.9500 ?

loop_
_geom_hbond_atom_site_label_D
_geom_hbond_atom_site_label_H
_geom_hbond_atom_site_label_A
_geom_hbond_site_symmetry_A
_geom_hbond_distance_DH
_geom_hbond_distance_HA
_geom_hbond_distance_DA
_geom_hbond_angle_DHA
N17 H17 N6 2_655 0.91 2.32 3.166(2) 154

loop_
_geom_torsion_atom_site_label_1
_geom_torsion_atom_site_label_2
_geom_torsion_atom_site_label_3
_geom_torsion_atom_site_label_4
_geom_torsion_site_symmetry_1
_geom_torsion_site_symmetry_2
_geom_torsion_site_symmetry_3
_geom_torsion_site_symmetry_4
_geom_torsion
_geom_torsion_publ_flag
C10 N1 C2 C3 . . . . -3.3(2) ?
C10 N1 C2 C11 . . . . 174.81(14) ?
N1 C2 C3 N4 . . . . 5.3(2) ?
C11 C2 C3 N4 . . . . -172.55(14) ?
N1 C2 C3 C21 . . . . -173.81(14) ?
C11 C2 C3 C21 . . . . 8.3(2) ?
C2 C3 N4 C5 . . . . -2.1(2) ?
C21 C3 N4 C5 . . . . 177.08(13) ?
C3 N4 C5 N6 . . . . 177.84(14) ?
C3 N4 C5 C10 . . . . -2.6(2) ?
N4 C5 N6 C7 . . . . 178.44(16) ?
C10 C5 N6 C7 . . . . -1.1(2) ?
C5 N6 C7 C8 . . . . -0.9(3) ?
N6 C7 C8 C9 . . . . 1.8(3) ?
C7 C8 C9 C10 . . . . -0.7(3) ?
C2 N1 C10 C5 . . . . -1.5(2) ?
C2 N1 C10 C9 . . . . -179.42(16) ?
N4 C5 C10 N1 . . . . 4.7(2) ?
N6 C5 C10 N1 . . . . -175.85(15) ?
N4 C5 C10 C9 . . . . -177.38(16) ?
N6 C5 C10 C9 . . . . 2.1(3) ?
C8 C9 C10 N1 . . . . 176.83(18) ?
C8 C9 C10 C5 . . . . -1.1(3) ?
N1 C2 C11 C16 . . . . -128.17(16) ?
C3 C2 C11 C16 . . . . 49.8(2) ?
N1 C2 C11 C12 . . . . 46.3(2) ?
C3 C2 C11 C12 . . . . -135.71(16) ?
C16 C11 C12 C13 . . . . 0.5(2) ?
C2 C11 C12 C13 . . . . -174.10(15) ?
C11 C12 C13 N14 . . . . 0.3(3) ?
C12 C13 N14 C15 . . . . -1.1(3) ?
C13 N14 C15 N17 . . . . 179.56(15) ?
C13 N14 C15 C16 . . . . 1.1(2) ?
C12 C11 C16 C15 . . . . -0.5(2) ?
C2 C11 C16 C15 . . . . 174.11(14) ?
N14 C15 C16 C11 . . . . -0.4(2) ?
N17 C15 C16 C11 . . . . -178.81(15) ?
N14 C15 N17 C18 . . . . -3.3(2) ?
C16 C15 N17 C18 . . . . 175.18(15) ?
C15 N17 C18 C20 . . . . -75.1(2) ?
C15 N17 C18 C19 . . . . 162.02(17) ?
N4 C3 C21 C26 . . . . -143.17(15) ?
C2 C3 C21 C26 . . . . 36.0(2) ?
N4 C3 C21 C22 . . . . 32.6(2) ?
C2 C3 C21 C22 . . . . -148.19(15) ?
C26 C21 C22 C23 . . . . -2.3(2) ?
C3 C21 C22 C23 . . . . -178.29(15) ?
C21 C22 C23 C24 . . . . 1.4(3) ?
C22 C23 C24 F1 . . . . -179.53(16) ?
C22 C23 C24 C25 . . . . 0.6(3) ?
F1 C24 C25 C26 . . . . 178.49(16) ?
C23 C24 C25 C26 . . . . -1.7(3) ?
C24 C25 C26 C21 . . . . 0.7(3) ?
C22 C21 C26 C25 . . . . 1.2(2) ?
C3 C21 C26 C25 . . . . 177.00(15) ?

loop_
_cod_related_entry_id
_cod_related_entry_database
_cod_related_entry_code
1 ChemSpider 24639834
